data_4335486
loop_
_publ_author_name
'Peter Comba'
'Sebastian Hunoldt'
'Michael Morgen'
'Jens Pietzsch'
'Holger Stephan'
'Hubert Wadepohl'

_publ_section_title
;
 Optimization of Pentadentate Bispidines as Bifunctional Chelators for
 64Cu Positron Emission Tomography (PET)
;
_journal_name_full 'Inorganic Chemistry'
_journal_page_first 8131
_journal_page_last 8143
_journal_paper_doi 10.1021/ic4008685
_journal_volume 52
_journal_year 2013
_chemical_formula_sum 'C27 H31 N5 O5'
_chemical_formula_weight 505.57
_space_group_IT_number 14
_symmetry_cell_setting monoclinic
_symmetry_Int_Tables_number 14
_symmetry_space_group_name_Hall '-P 2ybc'
_symmetry_space_group_name_H-M 'P 1 21/c 1'
_atom_sites_solution_hydrogens difmap
_atom_sites_solution_primary iterative
_atom_sites_solution_secondary difmap
_audit_block_code co_mimo52
_audit_creation_method SHELXL-97
_audit_update_record 'Wed Jun 13 15:42:19 CEST 2012'
_cell_angle_alpha 90.00
_cell_angle_beta 96.096(12)
_cell_angle_gamma 90.00
_cell_formula_units_Z 4
_cell_length_a 11.578(6)
_cell_length_b 11.877(5)
_cell_length_c 17.871(8)
_cell_measurement_reflns_used 8141
_cell_measurement_temperature 100(2)
_cell_measurement_theta_max 31.84
_cell_measurement_theta_min 2.29
_cell_volume 2444(2)
_computing_cell_refinement
;
SAINT (Bruker AXS, 1997-2008). Includes estimated systematic errors
 of the unit cell constants from Monte Carlo simulations.
;
_computing_data_collection 'SMART-5.631 (Bruker AXS, 2003)'
_computing_data_reduction 'SAINT (Bruker AXS, 1997-2008)'
_computing_publication_material 'SHELXL-97 (Sheldrick, 1997)'
_computing_structure_refinement 'SHELXL-97 (Sheldrick, 1997)'
_computing_structure_solution 'SUPERFLIP (Palatinus, 2007-2009)'
_diffrn_ambient_environment 'perfluoro polyether oil'
_diffrn_ambient_temperature 100(2)
_diffrn_detector 'CCD plate'
_diffrn_detector_area_resol_mean 8.19
_diffrn_detector_type CCD-PXL-KAF2
_diffrn_measured_fraction_theta_full 1.000
_diffrn_measured_fraction_theta_max 1.000
_diffrn_measurement_device 'three-circle diffractometer'
_diffrn_measurement_device_type 'Bruker AXS Smart 1000'
_diffrn_measurement_method '\f- and \w-scans'
_diffrn_measurement_specimen_support 'polyimid foil'
_diffrn_radiation_monochromator graphite
_diffrn_radiation_probe x-ray
_diffrn_radiation_type MoK\a
_diffrn_radiation_wavelength 0.71073
_diffrn_reflns_av_R_equivalents 0.0601
_diffrn_reflns_av_sigmaI/netI 0.0363
_diffrn_reflns_limit_h_max 16
_diffrn_reflns_limit_h_min -16
_diffrn_reflns_limit_k_max 16
_diffrn_reflns_limit_k_min 0
_diffrn_reflns_limit_l_max 25
_diffrn_reflns_limit_l_min 0
_diffrn_reflns_number 58907
_diffrn_reflns_theta_full 30.50
_diffrn_reflns_theta_max 30.50
_diffrn_reflns_theta_min 1.77
_diffrn_source 'fine-focus sealed tube (Mo)'
_exptl_absorpt_coefficient_mu 0.097
_exptl_absorpt_correction_T_max 0.8623
_exptl_absorpt_correction_T_min 0.8090
_exptl_absorpt_correction_type multi-scan
_exptl_absorpt_process_details
;
multi-scan from symmetry-related measurements (Blessing 1995)
SADABS (Sheldrick & Bruker AXS, 2004-2008)
;
_exptl_crystal_colour colourless
_exptl_crystal_density_diffrn 1.374
_exptl_crystal_description irregular
_exptl_crystal_F_000 1072
_exptl_crystal_size_max 0.16
_exptl_crystal_size_mid 0.14
_exptl_crystal_size_min 0.09
_refine_diff_density_max 0.445
_refine_diff_density_min -0.264
_refine_diff_density_rms 0.060
_refine_ls_abs_structure_details 'Flack H D (1983), Acta Cryst. A39, 876-881'
_refine_ls_extinction_method none
_refine_ls_goodness_of_fit_ref 1.038
_refine_ls_hydrogen_treatment mixed
_refine_ls_matrix_type full
_refine_ls_number_parameters 399
_refine_ls_number_reflns 7455
_refine_ls_number_restraints 0
_refine_ls_restrained_S_all 1.038
_refine_ls_R_factor_all 0.0687
_refine_ls_R_factor_gt 0.0459
_refine_ls_shift/su_max 0.000
_refine_ls_shift/su_mean 0.000
_refine_ls_structure_factor_coef Fsqd
_refine_ls_weighting_details 'calc w=1/[\s^2^(Fo^2^)+(0.0641P)^2^+0.8981P] where P=(Fo^2^+2Fc^2^)/3'
_refine_ls_weighting_scheme calc
_refine_ls_wR_factor_gt 0.1157
_refine_ls_wR_factor_ref 0.1294
_reflns_number_gt 5538
_reflns_number_total 7455
_reflns_threshold_expression >2sigma(I)
_cod_data_source_file ic4008685_si_002_6.cif
_cod_data_source_block co_mimo52
_cod_original_sg_symbol_H-M 'P 21/c'
_cod_database_code 4335486
_audit_block_refno 1519
_audit_block_usercomment Mimo_413

loop_
_symmetry_equiv_pos_as_xyz
'x, y, z'
'-x, y+1/2, -z+1/2'
'-x, -y, -z'
'x, -y-1/2, z-1/2'

loop_
_atom_site_label
_atom_site_type_symbol
_atom_site_fract_x
_atom_site_fract_y
_atom_site_fract_z
_atom_site_U_iso_or_equiv
_atom_site_adp_type
_atom_site_occupancy
_atom_site_symmetry_multiplicity
_atom_site_calc_flag
_atom_site_refinement_flags
O1 O -0.06380(8) 0.57048(9) 0.77592(6) 0.0214(2) Uani 1 1 d .
O2 O 0.00522(8) 0.56544(9) 0.89831(5) 0.0195(2) Uani 1 1 d .
O3 O 0.20496(8) 0.39669(8) 0.59837(5) 0.01785(19) Uani 1 1 d .
O4 O 0.36748(8) 0.32062(8) 0.65683(5) 0.01712(19) Uani 1 1 d .
O5 O 0.09978(8) 0.36032(8) 0.75426(5) 0.01631(19) Uani 1 1 d .
H5 H 0.0455(16) 0.3482(16) 0.7243(11) 0.024 Uiso 1 1 d .
N1 N 0.08698(9) 0.80694(9) 0.85669(6) 0.0147(2) Uani 1 1 d .
N2 N 0.45865(10) 0.55541(10) 0.61669(6) 0.0170(2) Uani 1 1 d .
N3 N 0.30169(9) 0.66135(9) 0.76456(6) 0.0137(2) Uani 1 1 d .
N7 N 0.33285(9) 0.46625(9) 0.86155(6) 0.0134(2) Uani 1 1 d .
C1 C 0.14192(10) 0.54359(10) 0.80933(7) 0.0122(2) Uani 1 1 d .
C2 C 0.18502(10) 0.66349(10) 0.78934(7) 0.0124(2) Uani 1 1 d .
H2 H 0.1284(14) 0.6899(14) 0.7493(9) 0.015 Uiso 1 1 d .
C4 C 0.31524(10) 0.57917(10) 0.70475(7) 0.0124(2) Uani 1 1 d .
H4 H 0.2704(14) 0.5978(14) 0.6581(9) 0.015 Uiso 1 1 d .
C5 C 0.27096(10) 0.45933(10) 0.72423(7) 0.0116(2) Uani 1 1 d .
C6 C 0.34054(11) 0.40236(11) 0.79192(7) 0.0134(2) Uani 1 1 d .
H6A H 0.3099(14) 0.3228(14) 0.7974(9) 0.016 Uiso 1 1 d .
H6B H 0.4234(14) 0.3979(14) 0.7827(9) 0.016 Uiso 1 1 d .
C8 C 0.21293(11) 0.48695(11) 0.87639(7) 0.0142(2) Uani 1 1 d .
H8A H 0.2162(14) 0.5346(14) 0.9211(9) 0.017 Uiso 1 1 d .
H8B H 0.1722(14) 0.4143(14) 0.8866(9) 0.017 Uiso 1 1 d .
C9 C 0.14385(10) 0.46877(10) 0.73988(7) 0.0124(2) Uani 1 1 d .
H9 H 0.0973(14) 0.5071(14) 0.6961(9) 0.015 Uiso 1 1 d .
C10 C 0.01547(11) 0.55947(10) 0.82457(7) 0.0149(2) Uani 1 1 d .
C11 C -0.10826(13) 0.59553(14) 0.91785(9) 0.0261(3) Uani 1 1 d .
H11A H -0.1657(7) 0.5457(9) 0.8924(6) 0.039 Uiso 1 1 calc R
H11B H -0.1256(5) 0.6724(10) 0.9026(7) 0.039 Uiso 1 1 calc R
H11C H -0.1097(3) 0.5887(10) 0.9717(6) 0.039 Uiso 1 1 calc R
C12 C 0.27532(11) 0.38921(10) 0.65294(7) 0.0135(2) Uani 1 1 d .
C13 C 0.38558(13) 0.26370(12) 0.58784(8) 0.0215(3) Uani 1 1 d .
H13A H 0.3956(10) 0.3182(6) 0.5496(5) 0.032 Uiso 1 1 calc R
H13B H 0.3197(9) 0.2175(9) 0.5723(4) 0.032 Uiso 1 1 calc R
H13C H 0.4536(9) 0.2176(9) 0.5958(2) 0.032 Uiso 1 1 calc R
C14 C 0.18271(11) 0.74351(10) 0.85532(7) 0.0134(2) Uani 1 1 d .
C15 C 0.27497(11) 0.74883(11) 0.91181(7) 0.0164(2) Uani 1 1 d .
H15 H 0.3406(15) 0.7012(15) 0.9090(9) 0.020 Uiso 1 1 d .
C16 C 0.26981(12) 0.82373(11) 0.97080(7) 0.0183(3) Uani 1 1 d .
H16 H 0.3349(15) 0.8310(15) 1.0102(10) 0.022 Uiso 1 1 d .
C17 C 0.17129(12) 0.88935(11) 0.97249(7) 0.0190(3) Uani 1 1 d .
H17 H 0.1624(15) 0.9409(15) 1.0125(10) 0.023 Uiso 1 1 d .
C18 C 0.08205(12) 0.87686(11) 0.91540(8) 0.0176(3) Uani 1 1 d .
H18 H 0.0114(15) 0.9178(15) 0.9154(9) 0.021 Uiso 1 1 d .
C19 C 0.44121(11) 0.57348(10) 0.68861(7) 0.0142(2) Uani 1 1 d .
C20 C 0.53138(11) 0.58240(11) 0.74609(8) 0.0177(3) Uani 1 1 d .
H20 H 0.5149(15) 0.5950(15) 0.7967(10) 0.021 Uiso 1 1 d .
C21 C 0.64483(12) 0.57317(12) 0.72878(8) 0.0212(3) Uani 1 1 d .
H21 H 0.7098(16) 0.5808(16) 0.7673(10) 0.025 Uiso 1 1 d .
C22 C 0.66406(12) 0.55314(12) 0.65490(9) 0.0216(3) Uani 1 1 d .
H22 H 0.7405(16) 0.5443(16) 0.6411(10) 0.026 Uiso 1 1 d .
C23 C 0.56924(12) 0.54478(12) 0.60120(8) 0.0203(3) Uani 1 1 d .
H23 H 0.5796(15) 0.5310(15) 0.5499(10) 0.024 Uiso 1 1 d .
C24 C 0.32898(12) 0.77457(11) 0.73792(8) 0.0201(3) Uani 1 1 d .
H24A H 0.2694(8) 0.7978(5) 0.6986(6) 0.030 Uiso 1 1 calc R
H24B H 0.4038(9) 0.7732(2) 0.7181(6) 0.030 Uiso 1 1 calc R
H24C H 0.3317(9) 0.8274(6) 0.7795(5) 0.030 Uiso 1 1 calc R
C25 C 0.39106(12) 0.40321(12) 0.92514(7) 0.0189(3) Uani 1 1 d .
H25A H 0.3740(15) 0.4424(15) 0.9722(10) 0.023 Uiso 1 1 d .
H25B H 0.3586(15) 0.3230(15) 0.9277(10) 0.023 Uiso 1 1 d .
C26 C 0.51621(13) 0.39808(12) 0.92415(8) 0.0224(3) Uani 1 1 d .
C27 C 0.61916(14) 0.39225(14) 0.92519(8) 0.0272(3) Uani 1 1 d .
H27 H 0.7103(17) 0.3843(17) 0.9245(11) 0.033 Uiso 1 1 d .
N31 N 0.10078(13) 0.82488(13) 0.58450(9) 0.0364(3) Uani 1 1 d .
C31 C 0.02428(14) 0.76660(13) 0.59036(9) 0.0270(3) Uani 1 1 d .
C32 C -0.07259(15) 0.69085(14) 0.59875(10) 0.0309(3) Uani 1 1 d .
H32A H -0.1253(9) 0.6904(8) 0.5522(6) 0.046 Uiso 1 1 calc R
H32B H -0.1144(9) 0.7166(7) 0.6404(7) 0.046 Uiso 1 1 calc R
H32C H -0.0430(4) 0.6147(10) 0.6093(7) 0.046 Uiso 1 1 calc R

loop_
_atom_site_aniso_label
_atom_site_aniso_U_11
_atom_site_aniso_U_22
_atom_site_aniso_U_33
_atom_site_aniso_U_23
_atom_site_aniso_U_13
_atom_site_aniso_U_12
O1 0.0139(4) 0.0281(5) 0.0219(5) -0.0004(4) 0.0005(4) 0.0009(4)
O2 0.0158(4) 0.0252(5) 0.0184(5) -0.0010(4) 0.0053(4) 0.0007(4)
O3 0.0182(4) 0.0206(5) 0.0142(4) -0.0024(3) -0.0013(3) 0.0005(4)
O4 0.0191(4) 0.0171(4) 0.0151(4) -0.0017(3) 0.0018(3) 0.0047(4)
O5 0.0177(4) 0.0134(4) 0.0171(4) 0.0008(3) -0.0014(4) -0.0051(3)
N1 0.0145(5) 0.0135(5) 0.0160(5) -0.0001(4) 0.0007(4) 0.0011(4)
N2 0.0176(5) 0.0180(5) 0.0158(5) 0.0012(4) 0.0044(4) 0.0000(4)
N3 0.0139(5) 0.0104(5) 0.0172(5) -0.0007(4) 0.0041(4) -0.0009(4)
N7 0.0137(5) 0.0149(5) 0.0111(5) 0.0005(4) -0.0012(4) 0.0022(4)
C1 0.0117(5) 0.0121(5) 0.0127(5) -0.0001(4) 0.0012(4) 0.0007(4)
C2 0.0115(5) 0.0122(5) 0.0132(5) -0.0001(4) -0.0002(4) 0.0007(4)
C4 0.0121(5) 0.0124(5) 0.0124(5) 0.0001(4) 0.0008(4) 0.0006(4)
C5 0.0120(5) 0.0108(5) 0.0118(5) -0.0002(4) -0.0001(4) 0.0004(4)
C6 0.0145(6) 0.0137(5) 0.0119(5) 0.0007(4) -0.0003(4) 0.0021(4)
C8 0.0152(6) 0.0154(6) 0.0119(5) 0.0012(4) 0.0007(4) 0.0008(4)
C9 0.0128(5) 0.0118(5) 0.0125(5) 0.0004(4) 0.0003(4) -0.0009(4)
C10 0.0145(5) 0.0136(5) 0.0167(6) -0.0006(4) 0.0023(4) -0.0010(4)
C11 0.0187(7) 0.0335(8) 0.0279(7) -0.0015(6) 0.0104(6) 0.0036(6)
C12 0.0148(5) 0.0114(5) 0.0147(5) 0.0004(4) 0.0028(4) -0.0015(4)
C13 0.0238(7) 0.0227(7) 0.0189(6) -0.0052(5) 0.0062(5) 0.0040(5)
C14 0.0132(5) 0.0122(5) 0.0146(5) 0.0002(4) 0.0004(4) -0.0005(4)
C15 0.0143(6) 0.0168(6) 0.0176(6) 0.0001(5) -0.0004(5) 0.0004(5)
C16 0.0195(6) 0.0193(6) 0.0151(6) -0.0003(5) -0.0022(5) -0.0031(5)
C17 0.0240(7) 0.0170(6) 0.0160(6) -0.0028(5) 0.0021(5) -0.0018(5)
C18 0.0186(6) 0.0148(6) 0.0196(6) -0.0017(5) 0.0031(5) 0.0023(5)
C19 0.0151(6) 0.0109(5) 0.0167(6) 0.0010(4) 0.0027(4) -0.0007(4)
C20 0.0156(6) 0.0190(6) 0.0182(6) -0.0028(5) 0.0008(5) -0.0011(5)
C21 0.0152(6) 0.0194(6) 0.0282(7) -0.0021(5) -0.0018(5) -0.0007(5)
C22 0.0149(6) 0.0190(6) 0.0321(7) 0.0017(5) 0.0078(5) -0.0006(5)
C23 0.0208(6) 0.0201(6) 0.0216(7) 0.0017(5) 0.0094(5) 0.0009(5)
C24 0.0221(7) 0.0125(6) 0.0269(7) 0.0006(5) 0.0082(5) -0.0018(5)
C25 0.0215(6) 0.0205(6) 0.0138(6) 0.0027(5) -0.0026(5) 0.0037(5)
C26 0.0264(7) 0.0236(7) 0.0163(6) -0.0014(5) -0.0022(5) 0.0055(6)
C27 0.0267(8) 0.0326(8) 0.0210(7) -0.0030(6) -0.0027(6) 0.0068(6)
N31 0.0273(7) 0.0353(8) 0.0467(9) -0.0075(7) 0.0047(6) 0.0003(6)
C31 0.0256(7) 0.0257(7) 0.0290(8) -0.0042(6) -0.0009(6) 0.0057(6)
C32 0.0303(8) 0.0234(7) 0.0384(9) -0.0022(6) 0.0008(7) 0.0006(6)

loop_
_atom_type_symbol
_atom_type_description
_atom_type_scat_dispersion_real
_atom_type_scat_dispersion_imag
_atom_type_scat_source
C C 0.0033 0.0016 'International Tables Vol C Tables 4.2.6.8 and 6.1.1.4'
H H 0.0000 0.0000 'International Tables Vol C Tables 4.2.6.8 and 6.1.1.4'
N N 0.0061 0.0033 'International Tables Vol C Tables 4.2.6.8 and 6.1.1.4'
O O 0.0106 0.0060 'International Tables Vol C Tables 4.2.6.8 and 6.1.1.4'

loop_
_geom_angle_atom_site_label_1
_geom_angle_atom_site_label_2
_geom_angle_atom_site_label_3
_geom_angle
C10 O2 C11 115.52(11)
C12 O4 C13 115.39(10)
C9 O5 H5 108.4(14)
C14 N1 C18 117.68(11)
C19 N2 C23 117.17(12)
C2 N3 C4 113.86(10)
C2 N3 C24 108.56(10)
C4 N3 C24 109.18(10)
C8 N7 C25 108.24(10)
C8 N7 C6 112.64(10)
C25 N7 C6 109.22(10)
C9 C1 C10 108.25(10)
C9 C1 C8 109.05(10)
C10 C1 C8 111.02(10)
C9 C1 C2 108.15(10)
C10 C1 C2 105.27(10)
C8 C1 C2 114.86(10)
N3 C2 C14 109.78(10)
N3 C2 C1 112.35(10)
C14 C2 C1 111.15(10)
N3 C2 H2 110.8(9)
C14 C2 H2 107.8(9)
C1 C2 H2 104.9(10)
N3 C4 C19 110.30(10)
N3 C4 C5 112.32(10)
C19 C4 C5 110.24(10)
N3 C4 H4 112.9(10)
C19 C4 H4 106.7(9)
C5 C4 H4 104.1(10)
C12 C5 C9 108.05(10)
C12 C5 C6 110.82(10)
C9 C5 C6 108.79(10)
C12 C5 C4 105.65(10)
C9 C5 C4 108.55(10)
C6 C5 C4 114.76(10)
N7 C6 C5 111.45(10)
N7 C6 H6A 110.2(9)
C5 C6 H6A 109.0(9)
N7 C6 H6B 108.3(10)
C5 C6 H6B 109.2(9)
H6A C6 H6B 108.7(13)
N7 C8 C1 111.87(10)
N7 C8 H8A 106.9(10)
C1 C8 H8A 110.8(10)
N7 C8 H8B 111.1(9)
C1 C8 H8B 107.1(10)
H8A C8 H8B 109.1(13)
O5 C9 C1 110.13(10)
O5 C9 C5 109.74(10)
C1 C9 C5 106.75(10)
O5 C9 H9 112.1(9)
C1 C9 H9 108.3(9)
C5 C9 H9 109.7(9)
O1 C10 O2 124.46(12)
O1 C10 C1 123.82(12)
O2 C10 C1 111.64(11)
O2 C11 H11A 109.5
O2 C11 H11B 109.5
H11A C11 H11B 109.5
O2 C11 H11C 109.5
H11A C11 H11C 109.5
H11B C11 H11C 109.5
O3 C12 O4 123.58(12)
O3 C12 C5 123.73(11)
O4 C12 C5 112.67(10)
O4 C13 H13A 109.5
O4 C13 H13B 109.5
H13A C13 H13B 109.5
O4 C13 H13C 109.5
H13A C13 H13C 109.5
H13B C13 H13C 109.5
N1 C14 C15 122.21(12)
N1 C14 C2 116.64(11)
C15 C14 C2 121.14(11)
C16 C15 C14 119.31(12)
C16 C15 H15 121.3(10)
C14 C15 H15 119.4(10)
C17 C16 C15 118.70(12)
C17 C16 H16 120.5(10)
C15 C16 H16 120.8(10)
C18 C17 C16 118.49(12)
C18 C17 H17 119.3(11)
C16 C17 H17 122.1(11)
N1 C18 C17 123.55(12)
N1 C18 H18 115.1(11)
C17 C18 H18 121.3(10)
N2 C19 C20 122.95(12)
N2 C19 C4 115.80(11)
C20 C19 C4 121.21(11)
C21 C20 C19 119.01(13)
C21 C20 H20 120.9(11)
C19 C20 H20 120.1(11)
C22 C21 C20 118.65(13)
C22 C21 H21 120.3(11)
C20 C21 H21 121.1(11)
C21 C22 C23 118.59(13)
C21 C22 H22 121.1(11)
C23 C22 H22 120.3(11)
N2 C23 C22 123.62(13)
N2 C23 H23 115.8(11)
C22 C23 H23 120.6(11)
N3 C24 H24A 109.5
N3 C24 H24B 109.5
H24A C24 H24B 109.5
N3 C24 H24C 109.5
H24A C24 H24C 109.5
H24B C24 H24C 109.5
C26 C25 N7 112.93(12)
C26 C25 H25A 108.5(10)
N7 C25 H25A 107.4(10)
C26 C25 H25B 109.4(10)
N7 C25 H25B 111.7(10)
H25A C25 H25B 106.8(14)
C27 C26 C25 178.17(16)
C26 C27 H27 177.7(11)
N31 C31 C32 179.09(19)
C31 C32 H32A 109.5
C31 C32 H32B 109.5
H32A C32 H32B 109.5
C31 C32 H32C 109.5
H32A C32 H32C 109.5
H32B C32 H32C 109.5

loop_
_geom_bond_atom_site_label_1
_geom_bond_atom_site_label_2
_geom_bond_distance
O1 C10 1.2024(16)
O2 C10 1.3375(16)
O2 C11 1.4400(17)
O3 C12 1.2059(16)
O4 C12 1.3384(16)
O4 C13 1.4408(16)
O5 C9 1.4189(16)
O5 H5 0.80(2)
N1 C14 1.3425(17)
N1 C18 1.3441(17)
N2 C19 1.3394(17)
N2 C23 1.3443(18)
N3 C2 1.4657(17)
N3 C4 1.4683(16)
N3 C24 1.4719(17)
N7 C8 1.4618(17)
N7 C25 1.4641(17)
N7 C6 1.4683(16)
C1 C9 1.5286(18)
C1 C10 1.5289(18)
C1 C8 1.5347(18)
C1 C2 1.5629(18)
C2 C14 1.5169(18)
C2 H2 0.970(16)
C4 C19 1.5180(18)
C4 C5 1.5646(18)
C4 H4 0.960(16)
C5 C12 1.5274(17)
C5 C9 1.5310(18)
C5 C6 1.5372(17)
C6 H6A 1.018(17)
C6 H6B 0.991(16)
C8 H8A 0.976(17)
C8 H8B 1.009(17)
C9 H9 1.010(16)
C11 H11A 0.9670
C11 H11B 0.9670
C11 H11C 0.9670
C13 H13A 0.9568
C13 H13B 0.9568
C13 H13C 0.9568
C14 C15 1.3911(18)
C15 C16 1.3854(19)
C15 H15 0.953(17)
C16 C17 1.385(2)
C16 H16 0.978(18)
C17 C18 1.381(2)
C17 H17 0.956(18)
C18 H18 0.952(18)
C19 C20 1.3887(19)
C20 C21 1.385(2)
C20 H20 0.955(17)
C21 C22 1.383(2)
C21 H21 0.968(18)
C22 C23 1.383(2)
C22 H22 0.950(18)
C23 H23 0.952(18)
C24 H24A 0.9706
C24 H24B 0.9706
C24 H24C 0.9706
C25 C26 1.452(2)
C25 H25A 0.999(18)
C25 H25B 1.027(18)
C26 C27 1.192(2)
C27 H27 1.061(19)
N31 C31 1.138(2)
C31 C32 1.458(2)
C32 H32A 0.9785
C32 H32B 0.9785
C32 H32C 0.9785

loop_
_geom_torsion_atom_site_label_1
_geom_torsion_atom_site_label_2
_geom_torsion_atom_site_label_3
_geom_torsion_atom_site_label_4
_geom_torsion
C4 N3 C2 C14 175.27(10)
C24 N3 C2 C14 -62.89(13)
C4 N3 C2 C1 51.05(13)
C24 N3 C2 C1 172.89(10)
C9 C1 C2 N3 -57.89(12)
C10 C1 C2 N3 -173.43(10)
C8 C1 C2 N3 64.14(13)
C9 C1 C2 C14 178.65(10)
C10 C1 C2 C14 63.11(12)
C8 C1 C2 C14 -59.32(13)
C2 N3 C4 C19 -173.79(10)
C24 N3 C4 C19 64.71(13)
C2 N3 C4 C5 -50.38(13)
C24 N3 C4 C5 -171.88(10)
N3 C4 C5 C12 172.38(10)
C19 C4 C5 C12 -64.18(12)
N3 C4 C5 C9 56.69(13)
C19 C4 C5 C9 -179.86(10)
N3 C4 C5 C6 -65.24(13)
C19 C4 C5 C6 58.21(13)
C8 N7 C6 C5 54.36(14)
C25 N7 C6 C5 174.67(10)
C12 C5 C6 N7 -177.46(10)
C9 C5 C6 N7 -58.81(13)
C4 C5 C6 N7 62.99(14)
C25 N7 C8 C1 -174.90(10)
C6 N7 C8 C1 -54.04(14)
C9 C1 C8 N7 58.16(13)
C10 C1 C8 N7 177.35(10)
C2 C1 C8 N7 -63.38(13)
C10 C1 C9 O5 -63.52(12)
C8 C1 C9 O5 57.37(13)
C2 C1 C9 O5 -177.10(9)
C10 C1 C9 C5 177.41(9)
C8 C1 C9 C5 -61.70(12)
C2 C1 C9 C5 63.84(12)
C12 C5 C9 O5 63.16(12)
C6 C5 C9 O5 -57.22(12)
C4 C5 C9 O5 177.27(9)
C12 C5 C9 C1 -177.52(10)
C6 C5 C9 C1 62.10(12)
C4 C5 C9 C1 -63.41(12)
C11 O2 C10 O1 -4.78(19)
C11 O2 C10 C1 171.94(11)
C9 C1 C10 O1 -37.95(16)
C8 C1 C10 O1 -157.61(13)
C2 C1 C10 O1 77.52(15)
C9 C1 C10 O2 145.31(11)
C8 C1 C10 O2 25.65(14)
C2 C1 C10 O2 -99.22(12)
C13 O4 C12 O3 6.57(18)
C13 O4 C12 C5 -171.78(10)
C9 C5 C12 O3 39.56(16)
C6 C5 C12 O3 158.67(12)
C4 C5 C12 O3 -76.46(15)
C9 C5 C12 O4 -142.09(10)
C6 C5 C12 O4 -22.99(14)
C4 C5 C12 O4 101.89(12)
C18 N1 C14 C15 -0.30(18)
C18 N1 C14 C2 178.72(11)
N3 C2 C14 N1 140.88(11)
C1 C2 C14 N1 -94.20(13)
N3 C2 C14 C15 -40.08(16)
C1 C2 C14 C15 84.84(14)
N1 C14 C15 C16 -1.53(19)
C2 C14 C15 C16 179.49(12)
C14 C15 C16 C17 1.48(19)
C15 C16 C17 C18 0.3(2)
C14 N1 C18 C17 2.25(19)
C16 C17 C18 N1 -2.3(2)
C23 N2 C19 C20 0.61(19)
C23 N2 C19 C4 -177.02(11)
N3 C4 C19 N2 -145.14(11)
C5 C4 C19 N2 90.25(13)
N3 C4 C19 C20 37.19(16)
C5 C4 C19 C20 -87.42(14)
N2 C19 C20 C21 0.5(2)
C4 C19 C20 C21 178.00(12)
C19 C20 C21 C22 -1.3(2)
C20 C21 C22 C23 0.9(2)
C19 N2 C23 C22 -1.0(2)
C21 C22 C23 N2 0.2(2)
C8 N7 C25 C26 -167.97(11)
C6 N7 C25 C26 69.07(14)
N7 C25 C26 C27 178(100)
